data_7132625
loop_
_publ_author_name
'Yadav, Dharmendra K.'
'Tiwari, Sona'
'Senthil, Sathyapriya'
'Vechalapu, Sai Kumari'
'Duraisamy, Santhosh'
'Rawat, Viral'
'Rahman, Mohammed Isfahur'
'Khanna, Shweta'
'Allimuthu, Dharmaraja'

_publ_section_title
;
 Diazepam-based covalent modifiers of GPX4 induce ferroptosis in liver
 cancer cells.
;
_journal_issue 14
_journal_name_full 'Chemical communications (Cambridge, England)'
_journal_page_first 1928
_journal_page_last 1931
_journal_paper_doi 10.1039/d3cc06215e
_journal_volume 60
_journal_year 2024
_chemical_absolute_configuration unk
_chemical_formula_moiety 'C20 H17 Cl N2 O2'
_chemical_formula_sum 'C20 H17 Cl N2 O2'
_chemical_formula_weight 352.822
_chemical_name_systematic SP-446
_space_group_crystal_system orthorhombic
_space_group_IT_number 33
_space_group_name_Hall 'P 2c -2n'
_space_group_name_H-M_alt 'P n a 21'
_symmetry_Int_Tables_number 33
_atom_sites_solution_primary iterative
_audit_creation_date 2023-09-06
_audit_creation_method
;
Olex2 1.5
(compiled 2023.03.06 svn.rbb2c1857 for OlexSys, GUI svn.r6748)
;
_audit_update_record
;
2023-09-08 deposited with the CCDC.	2024-01-15 downloaded from the CCDC.
;
_cell_angle_alpha 90
_cell_angle_beta 90
_cell_angle_gamma 90
_cell_formula_units_Z 8
_cell_length_a 10.2787(5)
_cell_length_b 11.9147(6)
_cell_length_c 27.5592(15)
_cell_measurement_reflns_used 9164
_cell_measurement_temperature 273.15
_cell_measurement_theta_max 28.26
_cell_measurement_theta_min 2.62
_cell_volume 3375.1(3)
_computing_cell_refinement 'SAINT V8.38A (Bruker, 2018)'
_computing_data_reduction 'SAINT V8.38A (Bruker, 2018)'
_computing_molecular_graphics 'Olex2 1.5 (Dolomanov et al., 2009)'
_computing_publication_material 'Olex2 1.5 (Dolomanov et al., 2009)'
_computing_structure_refinement 'olex2.refine 1.5 (Bourhis et al., 2015)'
_computing_structure_solution 'olex2.solve 1.5 (Bourhis et al., 2015)'
_diffrn_ambient_temperature 273.15
_diffrn_measured_fraction_theta_full 0.9984
_diffrn_measured_fraction_theta_max 0.9970
_diffrn_measurement_device_type 'Bruker APEX-II CCD'
_diffrn_measurement_method '\f and \w scans'
_diffrn_radiation_type 'Mo K\a'
_diffrn_radiation_wavelength 0.71073
_diffrn_reflns_av_R_equivalents 0.0491
_diffrn_reflns_av_unetI/netI 0.0332
_diffrn_reflns_Laue_measured_fraction_full 0.9984
_diffrn_reflns_Laue_measured_fraction_max 0.9970
_diffrn_reflns_limit_h_max 13
_diffrn_reflns_limit_h_min -13
_diffrn_reflns_limit_k_max 15
_diffrn_reflns_limit_k_min -15
_diffrn_reflns_limit_l_max 36
_diffrn_reflns_limit_l_min -36
_diffrn_reflns_number 52444
_diffrn_reflns_point_group_measured_fraction_full 0.9985
_diffrn_reflns_point_group_measured_fraction_max 0.9958
_diffrn_reflns_theta_full 25.2417
_diffrn_reflns_theta_max 28.32
_diffrn_reflns_theta_min 2.72
_diffrn_source_current 1.0
_diffrn_source_power 0.05
_diffrn_source_voltage 50.0
_diffrn_standards_number 0
_exptl_absorpt_coefficient_mu 0.242
_exptl_absorpt_correction_T_max 0.7457
_exptl_absorpt_correction_T_min 0.6949
_exptl_absorpt_correction_type none
_exptl_absorpt_process_details
;
SADABS-2016/2 (Bruker,2016/2) was used for absorption correction.
wR2(int) was 0.1389 before and 0.0637 after correction.
The Ratio of minimum to maximum transmission is 0.9319.
The \l/2 correction factor is Not present.
;
_exptl_crystal_colour 'clear whiteish colourless'
_exptl_crystal_colour_lustre clear
_exptl_crystal_colour_modifier whiteish
_exptl_crystal_colour_primary colourless
_exptl_crystal_density_diffrn 1.389
_exptl_crystal_description block
_exptl_crystal_F_000 1474.037
_exptl_crystal_preparation 'Slow evaporation'
_exptl_crystal_recrystallization_method 'ethyl acetate: hexane 1:2'
_exptl_crystal_size_max 0.29
_exptl_crystal_size_mid 0.26
_exptl_crystal_size_min 0.21
_refine_diff_density_max 0.3428
_refine_diff_density_min -0.2245
_refine_diff_density_rms 0.0539
_refine_ls_abs_structure_details 'Hooft, R.W.W., Straver, L.H., Spek, A.L. (2010). J. Appl. Cryst., 43, 665-668.'
_refine_ls_abs_structure_Flack 0.31(2)
_refine_ls_d_res_high 0.7490
_refine_ls_d_res_low 7.4899
_refine_ls_goodness_of_fit_ref 1.0502
_refine_ls_hydrogen_treatment constr
_refine_ls_matrix_type full
_refine_ls_number_constraints 62
_refine_ls_number_parameters 451
_refine_ls_number_reflns 8372
_refine_ls_number_restraints 1
_refine_ls_restrained_S_all 1.0502
_refine_ls_R_factor_all 0.0427
_refine_ls_R_factor_gt 0.0352
_refine_ls_shift/su_max 0.0007
_refine_ls_shift/su_mean 0.0001
_refine_ls_structure_factor_coef Fsqd
_refine_ls_weighting_details 'w=1/[\s^2^(Fo^2^)+(0.0363P)^2^+1.3157P] where P=(Fo^2^+2Fc^2^)/3'
_refine_ls_weighting_scheme calc
_refine_ls_wR_factor_gt 0.0809
_refine_ls_wR_factor_ref 0.0872
_reflns_Friedel_coverage 0.995
_reflns_limit_h_max 13
_reflns_limit_h_min -13
_reflns_limit_k_max 15
_reflns_limit_k_min -15
_reflns_limit_l_max 36
_reflns_limit_l_min -36
_reflns_number_gt 7540
_reflns_number_total 8372
_reflns_threshold_expression I>=2u(I)
_cod_data_source_file d3cc06215e3.cif
_cod_data_source_block 9augb_a
_cod_depositor_comments
;
Adding full bibliography for 7132622--7132625.cif.

2024-12-16
Z value and formula fixed to values more according to usual
chemical conventions.                 miguel
;
_cod_original_formula_sum 'C40 H34 Cl2 N4 O4'
_cod_original_formula_weight 705.645
_cod_original_formula_moiety '2(C20 H17 Cl N2 O2)'
_cod_original_formula_units_Z 4
_cod_original_sg_symbol_Hall ' P 2c -2n'
_cod_database_code 7132625
_olex2_refinement_description
;
1. Fixed Uiso
 At 1.2 times of:
  All C(H) groups, All C(H,H) groups
2.a Ternary CH refined with riding coordinates:
 C7(H7), C013(H013)
2.b Secondary CH2 refined with riding coordinates:
 C00D(H00c,H00d), C00I(H00e,H00g), C8(H8a,H8b), C00Q(H00a,H00b), C010(H01a,
 H01b), C01E(H01e,H01f)
2.c Aromatic/amide H refined with riding coordinates:
 C00F(H00F), C5(H5), C00J(H00J), C14(H14), C00O(H00O), C15(H15), C00X(H00X),
 C00Y(H00Y), C4(H4), C011(H011), C2(H2), C3(H3), C13(H13), C11(H11), C017(H017),
  C12(H12), C019(H019), C01B(H01c)
2.d :
 C17(H17), C01D(H01D)
;
_olex2_submission_special_instructions 'No special instructions were received'

loop_
_space_group_symop_id
_space_group_symop_operation_xyz
1 x,y,z
2 -x,-y,z+1/2
3 -x+1/2,y+1/2,z+1/2
4 x+1/2,-y+1/2,z

loop_
_atom_site_label
_atom_site_type_symbol
_atom_site_fract_x
_atom_site_fract_y
_atom_site_fract_z
_atom_site_U_iso_or_equiv
_atom_site_adp_type
_atom_site_occupancy
_atom_site_refinement_flags_posn
Cl1 Cl 0.42014(5) 0.12229(4) 0.45667(2) 0.02586(12) Uani 1.000000 .
Cl02 Cl 0.31866(5) 0.87878(4) 0.54502(2) 0.02504(11) Uani 1.000000 .
O003 O 0.26063(13) 0.39101(11) 0.46543(5) 0.0194(3) Uani 1.000000 .
O004 O 0.38286(14) 0.82263(12) 0.44613(6) 0.0238(3) Uani 1.000000 .
O1 O 0.35484(14) 0.17806(12) 0.55516(6) 0.0234(3) Uani 1.000000 .
O2 O 0.48015(13) 0.60648(12) 0.53516(5) 0.0195(3) Uani 1.000000 .
N007 N 0.18665(15) 0.43493(14) 0.39019(6) 0.0163(3) Uani 1.000000 .
N2 N 0.47340(15) 0.33558(13) 0.56600(6) 0.0153(3) Uani 1.000000 .
N1 N 0.54758(16) 0.56615(13) 0.61178(6) 0.0163(3) Uani 1.000000 .
N00A N 0.26745(15) 0.66309(13) 0.43653(6) 0.0150(3) Uani 1.000000 .
C00B C 0.30865(17) 0.75297(16) 0.46270(10) 0.0178(5) Uani 1.000000 .
C00C C 0.21431(17) 0.46044(16) 0.43759(7) 0.0154(4) Uani 1.000000 .
C00D C 0.2526(2) 0.76077(17) 0.51383(9) 0.0182(4) Uani 1.000000 .
H00c H 0.2727(2) 0.69268(17) 0.53161(9) 0.0218(5) Uiso 1.000000 R
H00d H 0.1587(2) 0.76787(17) 0.51206(9) 0.0218(5) Uiso 1.000000 R
C6 C 0.55014(18) 0.37858(16) 0.64774(7) 0.0160(4) Uani 1.000000 .
C00F C 0.02087(19) 0.48762(19) 0.33086(8) 0.0214(4) Uani 1.000000 .
H00F H -0.01310(19) 0.41535(19) 0.33228(8) 0.0256(5) Uiso 1.000000 R
C5 C 0.60972(19) 0.30151(17) 0.67866(7) 0.0189(4) Uani 1.000000 .
H5 H 0.57904(19) 0.22812(17) 0.67972(7) 0.0226(5) Uiso 1.000000 R
C00H C 0.13033(18) 0.51551(17) 0.35825(7) 0.0162(4) Uani 1.000000 .
C00I C 0.17794(17) 0.57742(15) 0.45472(7) 0.0156(3) Uani 1.000000 .
H00e H 0.17814(17) 0.57898(15) 0.48991(7) 0.0188(4) Uiso 1.000000 R
H00g H 0.09048(17) 0.59479(15) 0.44385(7) 0.0188(4) Uiso 1.000000 R
C00J C 0.45062(19) 0.54655(17) 0.32918(8) 0.0202(4) Uani 1.000000 .
H00J H 0.39063(19) 0.55726(17) 0.30435(8) 0.0242(5) Uiso 1.000000 R
C8 C 0.56436(17) 0.42091(15) 0.54816(7) 0.0159(4) Uani 1.000000 .
H8a H 0.65097(17) 0.40442(15) 0.56017(7) 0.0191(4) Uiso 1.000000 R
H8b H 0.56704(17) 0.41820(15) 0.51299(7) 0.0191(4) Uiso 1.000000 R
C00L C 0.18395(17) 0.62362(15) 0.35545(7) 0.0150(4) Uani 1.000000 .
C7 C 0.43476(17) 0.34169(16) 0.61728(7) 0.0153(4) Uani 1.000000 .
H7 H 0.41361(17) 0.26496(16) 0.62737(7) 0.0184(4) Uiso 1.000000 R
C14 C 0.1046(2) 0.47907(18) 0.59413(8) 0.0240(4) Uani 1.000000 .
H14 H 0.0452(2) 0.48568(18) 0.56883(8) 0.0288(5) Uiso 1.000000 R
C00O C 0.12285(19) 0.70289(17) 0.32617(7) 0.0190(4) Uani 1.000000 .
H00O H 0.15570(19) 0.77555(17) 0.32474(7) 0.0228(5) Uiso 1.000000 R
C1 C 0.60126(19) 0.48750(17) 0.64524(7) 0.0160(4) Uani 1.000000 .
C00Q C 0.5371(2) 0.68505(17) 0.62531(8) 0.0210(4) Uani 1.000000 .
H00a H 0.6239(2) 0.71667(17) 0.62731(8) 0.0252(5) Uiso 1.000000 R
H00b H 0.4908(2) 0.72464(17) 0.59984(8) 0.0252(5) Uiso 1.000000 R
C16 C 0.4700(2) 0.70447(18) 0.67154(8) 0.0259(5) Uani 1.000000 .
C9 C 0.52483(18) 0.53868(16) 0.56437(7) 0.0158(4) Uani 1.000000 .
C15 C 0.22205(18) 0.42295(17) 0.58675(8) 0.0204(4) Uani 1.000000 .
H15 H 0.24100(18) 0.39288(17) 0.55643(8) 0.0245(5) Uiso 1.000000 R
C10 C 0.31129(18) 0.41164(16) 0.62460(7) 0.0164(4) Uani 1.000000 .
C00V C 0.43138(17) 0.24732(15) 0.53906(9) 0.0154(5) Uani 1.000000 .
C00W C 0.42390(17) 0.58712(17) 0.37550(7) 0.0163(4) Uani 1.000000 .
C00X C 0.51421(19) 0.57027(17) 0.41236(8) 0.0208(4) Uani 1.000000 .
H00X H 0.49706(19) 0.59657(17) 0.44349(8) 0.0250(5) Uiso 1.000000 R
C00Y C -0.03736(19) 0.5680(2) 0.30145(8) 0.0254(4) Uani 1.000000 .
H00Y H -0.11070(19) 0.5495(2) 0.28338(8) 0.0305(5) Uiso 1.000000 R
C4 C 0.7138(2) 0.33201(19) 0.70784(8) 0.0234(4) Uani 1.000000 .
H4 H 0.7524(2) 0.27952(19) 0.72823(8) 0.0281(5) Uiso 1.000000 R
C010 C 0.4873(2) 0.23909(17) 0.48786(9) 0.0194(5) Uani 1.000000 .
H01a H 0.5811(2) 0.23116(17) 0.48961(9) 0.0233(5) Uiso 1.000000 R
H01b H 0.4680(2) 0.30742(17) 0.47013(9) 0.0233(5) Uiso 1.000000 R
C011 C 0.6562(2) 0.47396(18) 0.35675(10) 0.0273(5) Uani 1.000000 .
H011 H 0.7336(2) 0.43617(18) 0.35050(10) 0.0328(6) Uiso 1.000000 R
C2 C 0.7044(2) 0.51924(19) 0.67494(8) 0.0204(4) Uani 1.000000 .
H2 H 0.7363(2) 0.59225(19) 0.67373(8) 0.0244(5) Uiso 1.000000 R
C013 C 0.30267(17) 0.65785(16) 0.38465(7) 0.0154(4) Uani 1.000000 .
H013 H 0.32422(17) 0.73464(16) 0.37476(7) 0.0185(4) Uiso 1.000000 R
C3 C 0.7598(2) 0.44167(19) 0.70639(8) 0.0238(4) Uani 1.000000 .
H3 H 0.8279(2) 0.46318(19) 0.72656(8) 0.0285(5) Uiso 1.000000 R
C13 C 0.0764(2) 0.52490(18) 0.63902(9) 0.0243(4) Uani 1.000000 .
H13 H -0.0021(2) 0.56182(18) 0.64406(9) 0.0292(5) Uiso 1.000000 R
C11 C 0.2818(2) 0.45849(18) 0.66955(8) 0.0223(4) Uani 1.000000 .
H11 H 0.3402(2) 0.45154(18) 0.69514(8) 0.0268(5) Uiso 1.000000 R
C017 C 0.0133(2) 0.67506(19) 0.29899(8) 0.0236(4) Uani 1.000000 .
H017 H -0.0256(2) 0.72860(19) 0.27920(8) 0.0284(5) Uiso 1.000000 R
C12 C 0.1654(2) 0.51560(19) 0.67631(9) 0.0263(5) Uani 1.000000 .
H12 H 0.1472(2) 0.54789(19) 0.70627(9) 0.0316(6) Uiso 1.000000 R
C019 C 0.5665(2) 0.4901(2) 0.31975(9) 0.0253(5) Uani 1.000000 .
H019 H 0.5837(2) 0.4632(2) 0.28873(9) 0.0304(6) Uiso 1.000000 R
C01A C 0.2671(2) 0.30311(17) 0.32915(8) 0.0235(4) Uani 1.000000 .
C01B C 0.6308(2) 0.51388(18) 0.40276(9) 0.0259(5) Uani 1.000000 .
H01c H 0.6913(2) 0.50331(18) 0.42744(9) 0.0310(6) Uiso 1.000000 R
C17 C 0.4188(2) 0.7275(2) 0.70801(9) 0.0317(5) Uani 1.000000 .
H17 H 0.3781(2) 0.7459(2) 0.73707(9) 0.0381(6) Uiso 1.000000 R
C01D C 0.3246(2) 0.2906(2) 0.29258(9) 0.0304(5) Uani 1.000000 .
H01D H 0.3700(2) 0.2808(2) 0.26370(9) 0.0364(6) Uiso 1.000000 R
C01E C 0.1965(2) 0.31677(17) 0.37503(8) 0.0214(4) Uani 1.000000 .
H01e H 0.2407(2) 0.27446(17) 0.40018(8) 0.0257(5) Uiso 1.000000 R
H01f H 0.1097(2) 0.28598(17) 0.37151(8) 0.0257(5) Uiso 1.000000 R

loop_
_atom_site_aniso_label
_atom_site_aniso_U_11
_atom_site_aniso_U_22
_atom_site_aniso_U_33
_atom_site_aniso_U_12
_atom_site_aniso_U_13
_atom_site_aniso_U_23
Cl1 0.0199(2) 0.0260(2) 0.0317(3) -0.00213(18) -0.0000(2) -0.0142(2)
Cl02 0.0201(2) 0.0246(2) 0.0304(3) -0.00141(18) -0.0013(2) -0.0123(2)
O003 0.0193(7) 0.0183(7) 0.0205(8) 0.0008(5) -0.0012(6) 0.0024(6)
O004 0.0218(7) 0.0196(7) 0.0300(9) -0.0056(6) 0.0022(6) -0.0045(6)
O1 0.0191(7) 0.0213(7) 0.0299(9) -0.0060(6) 0.0020(6) -0.0040(6)
O2 0.0182(6) 0.0194(7) 0.0208(8) 0.0024(5) -0.0013(6) 0.0033(6)
N007 0.0177(7) 0.0137(8) 0.0176(8) -0.0019(6) -0.0002(6) -0.0015(6)
N2 0.0142(7) 0.0156(8) 0.0161(8) -0.0031(6) 0.0012(6) -0.0006(6)
N1 0.0180(8) 0.0130(8) 0.0179(8) -0.0005(6) 0.0001(6) 0.0005(6)
N00A 0.0146(7) 0.0137(7) 0.0166(8) -0.0016(6) 0.0002(6) -0.0013(6)
C00B 0.0096(8) 0.0172(11) 0.0267(14) 0.0018(6) -0.0009(9) -0.0033(7)
C00C 0.0113(8) 0.0175(9) 0.0174(9) -0.0020(7) 0.0042(7) 0.0010(7)
C00D 0.0162(9) 0.0176(10) 0.0207(11) 0.0008(7) -0.0011(8) -0.0051(8)
C6 0.0148(8) 0.0177(9) 0.0155(9) 0.0012(7) 0.0008(7) 0.0008(7)
C00F 0.0163(9) 0.0279(11) 0.0200(10) -0.0018(8) 0.0009(8) -0.0041(8)
C5 0.0202(9) 0.0180(9) 0.0183(9) 0.0004(7) -0.0004(8) 0.0028(7)
C00H 0.0144(8) 0.0198(10) 0.0145(9) 0.0010(7) 0.0010(7) -0.0002(8)
C00I 0.0145(8) 0.0161(9) 0.0164(9) -0.0013(7) 0.0011(8) 0.0001(7)
C00J 0.0179(9) 0.0197(10) 0.0230(10) -0.0043(7) 0.0037(8) -0.0023(8)
C8 0.0148(8) 0.0148(8) 0.0181(9) -0.0010(7) 0.0006(8) -0.0018(7)
C00L 0.0128(8) 0.0176(9) 0.0146(9) 0.0010(7) 0.0018(7) -0.0005(7)
C7 0.0132(8) 0.0148(9) 0.0180(10) -0.0010(6) -0.0014(7) 0.0015(7)
C14 0.0169(9) 0.0248(11) 0.0305(11) 0.0014(8) -0.0022(8) 0.0028(9)
C00O 0.0198(9) 0.0197(10) 0.0175(9) 0.0057(7) 0.0028(8) -0.0004(7)
C1 0.0154(9) 0.0172(10) 0.0153(9) 0.0009(7) 0.0012(7) 0.0003(8)
C00Q 0.0278(10) 0.0129(9) 0.0225(10) -0.0004(7) 0.0008(8) -0.0005(7)
C16 0.0321(12) 0.0187(10) 0.0269(11) 0.0024(8) -0.0010(10) 0.0034(8)
C9 0.0125(8) 0.0165(9) 0.0184(9) -0.0004(7) 0.0012(7) 0.0008(7)
C15 0.0155(9) 0.0237(10) 0.0221(10) 0.0022(7) -0.0020(8) -0.0005(8)
C10 0.0149(9) 0.0142(9) 0.0200(10) -0.0017(7) 0.0022(7) 0.0019(7)
C00V 0.0125(8) 0.0142(11) 0.0194(13) 0.0021(6) -0.0022(8) -0.0030(7)
C00W 0.0135(9) 0.0143(9) 0.0210(10) -0.0021(7) 0.0029(7) 0.0021(7)
C00X 0.0182(9) 0.0211(10) 0.0231(10) 0.0013(7) 0.0027(8) 0.0001(8)
C00Y 0.0153(9) 0.0413(12) 0.0196(10) 0.0029(8) -0.0033(8) -0.0060(9)
C4 0.0222(10) 0.0303(11) 0.0178(10) 0.0041(8) -0.0021(8) 0.0053(8)
C010 0.0140(9) 0.0182(10) 0.0259(12) -0.0001(7) -0.0016(8) -0.0077(8)
C011 0.0172(9) 0.0170(10) 0.0478(14) 0.0006(8) 0.0119(10) -0.0002(10)
C2 0.0193(9) 0.0220(10) 0.0198(10) -0.0044(8) 0.0002(8) -0.0018(8)
C013 0.0157(9) 0.0147(9) 0.0159(9) -0.0012(7) 0.0022(7) 0.0012(7)
C3 0.0182(10) 0.0327(11) 0.0205(10) -0.0003(8) -0.0052(8) -0.0025(8)
C13 0.0179(10) 0.0185(10) 0.0366(12) 0.0023(7) 0.0062(9) 0.0023(9)
C11 0.0222(10) 0.0249(11) 0.0199(10) -0.0001(8) 0.0011(8) 0.0006(8)
C017 0.0219(10) 0.0323(11) 0.0168(9) 0.0100(8) -0.0006(8) 0.0015(8)
C12 0.0275(11) 0.0259(11) 0.0256(11) 0.0018(9) 0.0110(9) -0.0024(9)
C019 0.0231(10) 0.0217(11) 0.0312(13) -0.0042(8) 0.0102(9) -0.0076(9)
C01A 0.0258(11) 0.0162(9) 0.0286(11) -0.0012(8) 0.0012(9) -0.0038(8)
C01B 0.0153(9) 0.0226(11) 0.0397(13) 0.0036(8) -0.0009(9) 0.0039(9)
C17 0.0360(13) 0.0313(12) 0.0278(13) 0.0099(10) 0.0003(10) -0.0064(10)
C01D 0.0304(12) 0.0335(13) 0.0271(13) -0.0051(9) 0.0038(9) -0.0059(10)
C01E 0.0266(10) 0.0153(9) 0.0223(10) -0.0023(7) 0.0019(9) -0.0025(8)

loop_
_atom_type_symbol
_atom_type_scat_dispersion_real
_atom_type_scat_dispersion_imag
_atom_type_scat_Cromer_Mann_a1
_atom_type_scat_Cromer_Mann_a2
_atom_type_scat_Cromer_Mann_a3
_atom_type_scat_Cromer_Mann_a4
_atom_type_scat_Cromer_Mann_b1
_atom_type_scat_Cromer_Mann_b2
_atom_type_scat_Cromer_Mann_b3
_atom_type_scat_Cromer_Mann_b4
_atom_type_scat_Cromer_Mann_c
_atom_type_scat_source
_atom_type_scat_dispersion_source
C 0.00347 0.00161 2.31000 1.02000 1.58860 0.86500 20.84390 10.20750 0.56870 51.65120 0.21560 'International Tables Volume C Table 6.1.1.4 (pp. 500-502)' 'Henke, Gullikson and Davis, At. Data and Nucl. Data Tables, 1993, 54, 2'
Cl 0.14873 0.16029 11.46040 7.19640 6.25560 1.64550 0.01040 1.16620 18.51940 47.77840 -9.55740 'International Tables Volume C Table 6.1.1.4 (pp. 500-502)' 'Henke, Gullikson and Davis, At. Data and Nucl. Data Tables, 1993, 54, 2'
H 0.00000 0.00000 0.49300 0.32291 0.14019 0.04081 10.51090 26.12570 3.14236 57.79970 0.00304 'International Tables Volume C Table 6.1.1.4 (pp. 500-502)' 'Henke, Gullikson and Davis, At. Data and Nucl. Data Tables, 1993, 54, 2'
N 0.00653 0.00323 12.21260 3.13220 2.01250 1.16630 0.00570 9.89330 28.99750 0.58260 -11.52900 'International Tables Volume C Table 6.1.1.4 (pp. 500-502)' 'Henke, Gullikson and Davis, At. Data and Nucl. Data Tables, 1993, 54, 2'
O 0.01158 0.00611 3.04850 2.28680 1.54630 0.86700 13.27710 5.70110 0.32390 32.90890 0.25080 'International Tables Volume C Table 6.1.1.4 (pp. 500-502)' 'Henke, Gullikson and Davis, At. Data and Nucl. Data Tables, 1993, 54, 2'

loop_
_geom_angle_atom_site_label_1
_geom_angle_atom_site_label_2
_geom_angle_atom_site_label_3
_geom_angle
_geom_angle_site_symmetry_1
_geom_angle_site_symmetry_3
_geom_angle_publ_flag
C00H N007 C00C 121.55(16) . . ?
C01E N007 C00C 117.91(17) . . ?
C01E N007 C00H 119.80(16) . . ?
C7 N2 C8 117.42(15) . . ?
C00V N2 C8 123.81(17) . . ?
C00V N2 C7 118.57(16) . . ?
C00Q N1 C1 119.88(16) . . ?
C9 N1 C1 121.80(16) . . ?
C9 N1 C00Q 117.45(16) . . ?
C00I N00A C00B 124.34(17) . . ?
C013 N00A C00B 118.09(17) . . ?
C013 N00A C00I 117.18(15) . . ?
N00A C00B O004 122.3(2) . . ?
C00D C00B O004 122.84(19) . . ?
C00D C00B N00A 114.86(17) . . ?
N007 C00C O003 121.85(18) . . ?
C00I C00C O003 121.41(18) . . ?
C00I C00C N007 116.66(17) . . ?
C00B C00D Cl02 110.45(15) . . ?
H00c C00D Cl02 109.56(8) . . ?
H00c C00D C00B 109.56(11) . . ?
H00d C00D Cl02 109.56(7) . . ?
H00d C00D C00B 109.56(11) . . ?
H00d C00D H00c 108.1 . . ?
C7 C6 C5 119.36(17) . . ?
C1 C6 C5 118.37(18) . . ?
C1 C6 C7 122.25(17) . . ?
C00H C00F H00F 120.04(12) . . ?
C00Y C00F H00F 120.04(13) . . ?
C00Y C00F C00H 119.9(2) . . ?
H5 C5 C6 119.32(11) . . ?
C4 C5 C6 121.37(19) . . ?
C4 C5 H5 119.32(12) . . ?
C00F C00H N007 120.08(18) . . ?
C00L C00H N007 119.53(17) . . ?
C00L C00H C00F 120.37(19) . . ?
C00C C00I N00A 112.28(15) . . ?
H00e C00I N00A 109.15(10) . . ?
H00e C00I C00C 109.15(11) . . ?
H00g C00I N00A 109.15(9) . . ?
H00g C00I C00C 109.15(10) . . ?
H00g C00I H00e 107.9 . . ?
C00W C00J H00J 119.75(12) . . ?
C019 C00J H00J 119.75(14) . . ?
C019 C00J C00W 120.5(2) . . ?
H8a C8 N2 109.29(10) . . ?
H8b C8 N2 109.29(10) . . ?
H8b C8 H8a 107.9 . . ?
C9 C8 N2 111.67(15) . . ?
C9 C8 H8a 109.29(10) . . ?
C9 C8 H8b 109.29(11) . . ?
C00O C00L C00H 118.54(18) . . ?
C013 C00L C00H 122.23(17) . . ?
C013 C00L C00O 119.19(17) . . ?
C6 C7 N2 109.57(15) . . ?
H7 C7 N2 106.65(10) . . ?
H7 C7 C6 106.65(10) . . ?
C10 C7 N2 112.18(16) . . ?
C10 C7 C6 114.64(16) . . ?
C10 C7 H7 106.65(10) . . ?
C15 C14 H14 119.97(13) . . ?
C13 C14 H14 119.97(12) . . ?
C13 C14 C15 120.1(2) . . ?
H00O C00O C00L 119.50(12) . . ?
C017 C00O C00L 121.00(19) . . ?
C017 C00O H00O 119.50(12) . . ?
C6 C1 N1 119.69(17) . . ?
C2 C1 N1 119.77(19) . . ?
C2 C1 C6 120.54(19) . . ?
H00a C00Q N1 108.75(11) . . ?
H00b C00Q N1 108.75(11) . . ?
H00b C00Q H00a 107.6 . . ?
C16 C00Q N1 114.03(17) . . ?
C16 C00Q H00a 108.75(12) . . ?
C16 C00Q H00b 108.75(12) . . ?
C17 C16 C00Q 175.4(3) . . ?
N1 C9 O2 122.16(18) . . ?
C8 C9 O2 120.76(18) . . ?
C8 C9 N1 117.00(16) . . ?
H15 C15 C14 119.79(13) . . ?
C10 C15 C14 120.4(2) . . ?
C10 C15 H15 119.79(12) . . ?
C15 C10 C7 119.92(18) . . ?
C11 C10 C7 121.05(18) . . ?
C11 C10 C15 118.90(18) . . ?
N2 C00V O1 121.9(2) . . ?
C010 C00V O1 122.27(19) . . ?
C010 C00V N2 115.81(17) . . ?
C00X C00W C00J 119.21(18) . . ?
C013 C00W C00J 120.30(18) . . ?
C013 C00W C00X 120.28(18) . . ?
H00X C00X C00W 119.91(12) . . ?
C01B C00X C00W 120.2(2) . . ?
C01B C00X H00X 119.91(14) . . ?
H00Y C00Y C00F 119.90(13) . . ?
C017 C00Y C00F 120.20(19) . . ?
C017 C00Y H00Y 119.90(12) . . ?
H4 C4 C5 120.26(12) . . ?
C3 C4 C5 119.48(19) . . ?
C3 C4 H4 120.26(12) . . ?
C00V C010 Cl1 110.57(14) . . ?
H01a C010 Cl1 109.53(7) . . ?
H01a C010 C00V 109.53(11) . . ?
H01b C010 Cl1 109.53(8) . . ?
H01b C010 C00V 109.53(11) . . ?
H01b C010 H01a 108.1 . . ?
C019 C011 H011 119.95(13) . . ?
C01B C011 H011 119.95(13) . . ?
C01B C011 C019 120.1(2) . . ?
H2 C2 C1 120.06(13) . . ?
C3 C2 C1 119.9(2) . . ?
C3 C2 H2 120.06(12) . . ?
C00L C013 N00A 109.13(14) . . ?
C00W C013 N00A 112.57(16) . . ?
C00W C013 C00L 114.88(16) . . ?
H013 C013 N00A 106.58(10) . . ?
H013 C013 C00L 106.58(10) . . ?
H013 C013 C00W 106.58(10) . . ?
C2 C3 C4 120.27(19) . . ?
H3 C3 C4 119.86(12) . . ?
H3 C3 C2 119.86(12) . . ?
H13 C13 C14 120.14(12) . . ?
C12 C13 C14 119.71(19) . . ?
C12 C13 H13 120.14(13) . . ?
H11 C11 C10 119.89(12) . . ?
C12 C11 C10 120.2(2) . . ?
C12 C11 H11 119.89(14) . . ?
C00Y C017 C00O 119.94(19) . . ?
H017 C017 C00O 120.03(12) . . ?
H017 C017 C00Y 120.03(12) . . ?
C11 C12 C13 120.7(2) . . ?
H12 C12 C13 119.66(13) . . ?
H12 C12 C11 119.66(14) . . ?
C011 C019 C00J 119.9(2) . . ?
H019 C019 C00J 120.06(14) . . ?
H019 C019 C011 120.06(13) . . ?
C01E C01A C01D 179.0(2) . . ?
C011 C01B C00X 120.1(2) . . ?
H01c C01B C00X 119.94(14) . . ?
H01c C01B C011 119.94(13) . . ?
H17 C17 C16 180.0 . . ?
H01D C01D C01A 180.0 . . ?
C01A C01E N007 112.64(17) . . ?
H01e C01E N007 109.07(11) . . ?
H01e C01E C01A 109.07(12) . . ?
H01f C01E N007 109.07(10) . . ?
H01f C01E C01A 109.07(12) . . ?
H01f C01E H01e 107.8 . . ?

loop_
_geom_bond_atom_site_label_1
_geom_bond_atom_site_label_2
_geom_bond_distance
_geom_bond_site_symmetry_2
_geom_bond_publ_flag
Cl1 C010 1.775(2) . ?
Cl02 C00D 1.783(2) . ?
O003 C00C 1.225(2) . ?
O004 C00B 1.216(2) . ?
O1 C00V 1.223(2) . ?
O2 C9 1.229(2) . ?
N007 C00C 1.371(2) . ?
N007 C00H 1.425(2) . ?
N007 C01E 1.472(2) . ?
N2 C8 1.466(2) . ?
N2 C7 1.470(3) . ?
N2 C00V 1.358(2) . ?
N1 C1 1.426(2) . ?
N1 C00Q 1.469(2) . ?
N1 C9 1.367(3) . ?
N00A C00B 1.359(3) . ?
N00A C00I 1.463(2) . ?
N00A C013 1.476(2) . ?
C00B C00D 1.526(3) . ?
C00C C00I 1.518(3) . ?
C00D H00c 0.9700 . ?
C00D H00d 0.9700 . ?
C6 C5 1.394(3) . ?
C6 C7 1.518(3) . ?
C6 C1 1.402(3) . ?
C00F H00F 0.9300 . ?
C00F C00H 1.395(3) . ?
C00F C00Y 1.390(3) . ?
C5 H5 0.9300 . ?
C5 C4 1.387(3) . ?
C00H C00L 1.403(3) . ?
C00I H00e 0.9700 . ?
C00I H00g 0.9700 . ?
C00J H00J 0.9300 . ?
C00J C00W 1.392(3) . ?
C00J C019 1.392(3) . ?
C8 H8a 0.9700 . ?
C8 H8b 0.9700 . ?
C8 C9 1.528(3) . ?
C00L C00O 1.392(3) . ?
C00L C013 1.518(3) . ?
C7 H7 0.9800 . ?
C7 C10 1.532(3) . ?
C14 H14 0.9300 . ?
C14 C15 1.395(3) . ?
C14 C13 1.383(3) . ?
C00O H00O 0.9300 . ?
C00O C017 1.392(3) . ?
C1 C2 1.392(3) . ?
C00Q H00a 0.9700 . ?
C00Q H00b 0.9700 . ?
C00Q C16 1.467(3) . ?
C16 C17 1.167(3) . ?
C15 H15 0.9300 . ?
C15 C10 1.395(3) . ?
C10 C11 1.392(3) . ?
C00V C010 1.527(3) . ?
C00W C00X 1.391(3) . ?
C00W C013 1.525(3) . ?
C00X H00X 0.9300 . ?
C00X C01B 1.399(3) . ?
C00Y H00Y 0.9300 . ?
C00Y C017 1.380(3) . ?
C4 H4 0.9300 . ?
C4 C3 1.390(3) . ?
C010 H01a 0.9700 . ?
C010 H01b 0.9700 . ?
C011 H011 0.9300 . ?
C011 C019 1.388(4) . ?
C011 C01B 1.379(4) . ?
C2 H2 0.9300 . ?
C2 C3 1.389(3) . ?
C013 H013 0.9800 . ?
C3 H3 0.9300 . ?
C13 H13 0.9300 . ?
C13 C12 1.380(3) . ?
C11 H11 0.9300 . ?
C11 C12 1.389(3) . ?
C017 H017 0.9300 . ?
C12 H12 0.9300 . ?
C019 H019 0.9300 . ?
C01A C01D 1.178(3) . ?
C01A C01E 1.467(3) . ?
C01B H01c 0.9300 . ?
C17 H17 0.9300 . ?
C01D H01D 0.9300 . ?
C01E H01e 0.9700 . ?
C01E H01f 0.9700 . ?

loop_
_geom_torsion_atom_site_label_1
_geom_torsion_atom_site_label_2
_geom_torsion_atom_site_label_3
_geom_torsion_atom_site_label_4
_geom_torsion
_geom_torsion_site_symmetry_1
_geom_torsion_site_symmetry_2
_geom_torsion_site_symmetry_3
_geom_torsion_site_symmetry_4
_geom_torsion_publ_flag
Cl1 C010 C00V O1 2.58(18) . . . . ?
Cl1 C010 C00V N2 -178.37(13) . . . . ?
Cl02 C00D C00B O004 -3.40(19) . . . . ?
Cl02 C00D C00B N00A 177.79(13) . . . . ?
O003 C00C N007 C00H 178.72(17) . . . . ?
O003 C00C N007 C01E 8.6(2) . . . . ?
O003 C00C C00I N00A 108.00(18) . . . . ?
O004 C00B N00A C00I -179.72(18) . . . . ?
O004 C00B N00A C013 -7.1(2) . . . . ?
O1 C00V N2 C8 -179.62(17) . . . . ?
O1 C00V N2 C7 5.7(2) . . . . ?
O2 C9 N1 C1 -179.04(17) . . . . ?
O2 C9 N1 C00Q -9.8(2) . . . . ?
O2 C9 C8 N2 -108.11(18) . . . . ?
N007 C00C C00I N00A -75.17(17) . . . . ?
N007 C00H C00F C00Y 177.04(19) . . . . ?
N007 C00H C00L C00O -176.30(17) . . . . ?
N007 C00H C00L C013 1.3(2) . . . . ?
N2 C8 C9 N1 75.08(17) . . . . ?
N2 C7 C6 C5 -109.34(16) . . . . ?
N2 C7 C6 C1 69.31(18) . . . . ?
N2 C7 C10 C15 25.49(19) . . . . ?
N2 C7 C10 C11 -158.79(16) . . . . ?
N1 C1 C6 C5 176.13(18) . . . . ?
N1 C1 C6 C7 -2.5(2) . . . . ?
N1 C1 C2 C3 -177.82(19) . . . . ?
N00A C013 C00L C00H -69.05(18) . . . . ?
N00A C013 C00L C00O 108.54(16) . . . . ?
N00A C013 C00W C00J 161.80(15) . . . . ?
N00A C013 C00W C00X -23.50(19) . . . . ?
C6 C5 C4 C3 0.1(2) . . . . ?
C6 C7 C10 C15 151.29(17) . . . . ?
C6 C7 C10 C11 -33.0(2) . . . . ?
C6 C1 C2 C3 1.8(2) . . . . ?
C00F C00H C00L C00O 2.2(2) . . . . ?
C00F C00H C00L C013 179.84(18) . . . . ?
C00F C00Y C017 C00O -0.2(2) . . . . ?
C5 C4 C3 C2 -1.8(2) . . . . ?
C00H C00L C00O C017 -2.0(2) . . . . ?
C00H C00L C013 C00W 58.4(2) . . . . ?
C00J C00W C00X C01B 0.4(2) . . . . ?
C00J C00W C013 C00L 36.1(2) . . . . ?
C00J C019 C011 C01B -0.1(3) . . . . ?
C00L C00O C017 C00Y 1.0(2) . . . . ?
C00L C013 C00W C00X -149.23(17) . . . . ?
C7 C10 C15 C14 175.01(18) . . . . ?
C7 C10 C11 C12 -175.88(19) . . . . ?
C14 C15 C10 C11 -0.8(2) . . . . ?
C14 C13 C12 C11 -1.4(3) . . . . ?
C1 C2 C3 C4 0.9(3) . . . . ?
C15 C10 C11 C12 -0.1(2) . . . . ?
C10 C11 C12 C13 1.2(2) . . . . ?
C00W C00X C01B C011 -0.5(2) . . . . ?
C00X C01B C011 C019 0.3(3) . . . . ?
